data_4348351
loop_
_publ_author_name
'Carter, Korey P.'
'Cahill, Christopher L.'

_publ_section_title
;
 Combining coordination and supramolecular chemistry to explore uranyl
 assembly in the solid state
;
_journal_issue 2
_journal_name_full 'Inorganic Chemistry Frontiers'
_journal_page_first 141
_journal_paper_doi 10.1039/C4QI00183D
_journal_volume 2
_journal_year 2015
_chemical_formula_sum 'C36 H26 Br3 N3 O12 U2'
_chemical_formula_weight 1408.39
_space_group_crystal_system triclinic
_space_group_IT_number 2
_space_group_name_Hall '-P 1'
_space_group_name_H-M_alt 'P -1'
_symmetry_cell_setting triclinic
_symmetry_Int_Tables_number 2
_symmetry_space_group_name_H-M 'P -1'
_atom_sites_solution_hydrogens geom
_audit_creation_method SHELXL-2013
_audit_update_record
;
2014-09-23 deposited with the CCDC.
2014-12-08 downloaded from the CCDC.
;
_cell_angle_alpha 91.870(3)
_cell_angle_beta 97.985(2)
_cell_angle_gamma 98.728(2)
_cell_formula_units_Z 2
_cell_length_a 8.1393(3)
_cell_length_b 14.2487(4)
_cell_length_c 17.1933(5)
_cell_measurement_reflns_used 28493
_cell_measurement_temperature 293(2)
_cell_measurement_theta_max 53.100
_cell_measurement_theta_min 5.118
_cell_volume 1948.84(11)
_computing_cell_refinement 'SAINT, Bruker-AXS'
_computing_data_collection 'APEX, Bruker-AXS'
_computing_data_reduction 'SAINT, Bruker-AXS'
_computing_molecular_graphics 'Crystal Maker (Palmer, 2009)'
_computing_publication_material 'WINGX (Farrugia, 2012)'
_computing_structure_refinement 'SHELXL-2013 (Sheldrick, 2013)'
_computing_structure_solution 'SHELXS-2013 (Sheldrick, 2013)'
_diffrn_ambient_temperature 293(2)
_diffrn_measured_fraction_theta_full 1.000
_diffrn_measured_fraction_theta_max 0.988
_diffrn_measurement_device_type 'Bruker APEX II CCD'
_diffrn_measurement_method 'omega scans'
_diffrn_radiation_probe x-ray
_diffrn_radiation_type MoK\a
_diffrn_radiation_wavelength 0.71073
_diffrn_reflns_av_R_equivalents 0.0389
_diffrn_reflns_av_unetI/netI 0.0505
_diffrn_reflns_Laue_measured_fraction_full 1.000
_diffrn_reflns_Laue_measured_fraction_max 0.988
_diffrn_reflns_limit_h_max 10
_diffrn_reflns_limit_h_min -11
_diffrn_reflns_limit_k_max 19
_diffrn_reflns_limit_k_min -19
_diffrn_reflns_limit_l_max 23
_diffrn_reflns_limit_l_min -23
_diffrn_reflns_number 28493
_diffrn_reflns_point_group_measured_fraction_full 1.000
_diffrn_reflns_point_group_measured_fraction_max 0.988
_diffrn_reflns_theta_full 25.500
_diffrn_reflns_theta_max 29.054
_diffrn_reflns_theta_min 1.448
_diffrn_source 'fine-focus sealed tube'
_exptl_absorpt_coefficient_mu 11.441
_exptl_absorpt_correction_T_max 0.7458
_exptl_absorpt_correction_T_min 0.4689
_exptl_absorpt_correction_type empirical
_exptl_absorpt_process_details 'SADABS, Bruker-AXS (2008)'
_exptl_crystal_colour Yellow
_exptl_crystal_density_diffrn 2.400
_exptl_crystal_description Plate
_exptl_crystal_F_000 1296
_exptl_crystal_size_max 0.19
_exptl_crystal_size_mid 0.16
_exptl_crystal_size_min 0.10
_refine_diff_density_max 1.068
_refine_diff_density_min -1.346
_refine_diff_density_rms 0.148
_refine_ls_extinction_method none
_refine_ls_goodness_of_fit_ref 1.005
_refine_ls_hydrogen_treatment constr
_refine_ls_matrix_type full
_refine_ls_number_parameters 505
_refine_ls_number_reflns 10273
_refine_ls_number_restraints 0
_refine_ls_restrained_S_all 1.005
_refine_ls_R_factor_all 0.0561
_refine_ls_R_factor_gt 0.0322
_refine_ls_shift/su_max 0.002
_refine_ls_shift/su_mean 0.000
_refine_ls_structure_factor_coef Fsqd
_refine_ls_weighting_details 'w=1/[\s^2^(Fo^2^)+(0.0311P)^2^] where P=(Fo^2^+2Fc^2^)/3'
_refine_ls_weighting_scheme calc
_refine_ls_wR_factor_gt 0.0654
_refine_ls_wR_factor_ref 0.0724
_reflns_Friedel_coverage 0.000
_reflns_number_gt 7497
_reflns_number_total 10273
_reflns_threshold_expression 'I > 2\s(I)'
_cod_data_source_file c4qi00183d2.cif
_cod_data_source_block Compound_5
_cod_database_code 4348351
_shelx_space_group_comment
;
The symmetry employed for this shelxl refinement is uniquely defined
by the following loop, which should always be used as a source of
symmetry information in preference to the above space-group names.
They are only intended as comments.
;
_shelxl_version_number 2013-4

loop_
_space_group_symop_operation_xyz
'x, y, z'
'-x, -y, -z'

loop_
_atom_site_label
_atom_site_type_symbol
_atom_site_fract_x
_atom_site_fract_y
_atom_site_fract_z
_atom_site_U_iso_or_equiv
_atom_site_adp_type
_atom_site_occupancy
_atom_site_site_symmetry_order
_atom_site_calc_flag
_atom_site_refinement_flags_posn
_atom_site_refinement_flags_adp
Br1 Br 0.34182(11) 0.34132(6) 0.37677(5) 0.0816(2) Uani 1 1 d . .
Br2 Br -0.12062(10) 0.37335(5) 0.39861(5) 0.0789(2) Uani 1 1 d . .
Br3 Br 0.13863(10) 1.07483(7) 0.45446(6) 0.0939(3) Uani 1 1 d . .
O5 O 0.6977(4) 0.8037(2) 0.16576(19) 0.0314(8) Uani 1 1 d . .
O2 O 0.9524(4) 0.7501(2) 0.0839(2) 0.0397(9) Uani 1 1 d . .
O3 O 0.3306(4) 0.7643(2) 0.1587(2) 0.0429(9) Uani 1 1 d . .
O6 O 0.6904(5) 0.5942(2) 0.1227(2) 0.0435(9) Uani 1 1 d . .
O4 O 0.6272(5) 0.8016(3) 0.3306(2) 0.0504(10) Uani 1 1 d . .
O1 O 0.5198(4) 0.7195(2) 0.0123(2) 0.0392(9) Uani 1 1 d . .
N1 N 0.7802(5) 0.6008(3) -0.0455(2) 0.0350(10) Uani 1 1 d . .
O8 O 0.3152(5) 0.6541(3) 0.3075(3) 0.0567(12) Uani 1 1 d . .
O9 O 0.2329(4) 0.7917(2) 0.3195(2) 0.0414(9) Uani 1 1 d . .
O7 O 0.5579(6) 0.6330(3) 0.2193(3) 0.0649(14) Uani 1 1 d . .
N2 N 0.8264(5) 0.7847(3) -0.0822(2) 0.0306(9) Uani 1 1 d . .
N3 N 0.7459(5) 0.9119(3) 0.0207(3) 0.0349(10) Uani 1 1 d . .
O10 O 0.4901(5) 0.9416(2) 0.2435(2) 0.0442(9) Uani 1 1 d . .
OW1 O 0.9879(5) 0.8951(3) 0.2510(2) 0.0495(10) Uani 1 1 d . .
O11 O 0.7489(6) 1.0223(4) 0.2671(3) 0.0900(18) Uani 1 1 d . .
C17 C 0.5818(6) 0.4736(3) 0.2035(3) 0.0325(11) Uani 1 1 d . .
C16 C 0.6116(6) 0.5735(3) 0.1799(3) 0.0334(11) Uani 1 1 d . .
C31 C 0.5607(7) 1.0539(3) 0.3528(3) 0.0344(12) Uani 1 1 d . .
C32 C 0.3985(7) 1.0421(4) 0.3687(3) 0.0388(13) Uani 1 1 d . .
H32 H 0.3130 1.0042 0.3350 0.047 Uiso 1 1 calc R U
C5 C 0.8584(6) 0.6210(4) -0.1081(3) 0.0342(12) Uani 1 1 d . .
C6 C 0.8789(6) 0.7209(4) -0.1297(3) 0.0360(12) Uani 1 1 d . .
C15 C 0.7002(7) 0.9732(4) 0.0711(3) 0.0438(14) Uani 1 1 d . .
H15 H 0.6698 0.9509 0.1181 0.053 Uiso 1 1 calc R U
C11 C 0.7857(6) 0.9453(4) -0.0482(3) 0.0364(12) Uani 1 1 d . .
C33 C 0.3641(8) 1.0871(4) 0.4352(4) 0.0495(15) Uani 1 1 d . .
C18 C 0.4908(6) 0.4554(4) 0.2670(3) 0.0386(13) Uani 1 1 d . .
H18 H 0.4529 0.5045 0.2928 0.046 Uiso 1 1 calc R U
C10 C 0.8363(6) 0.8762(4) -0.1031(3) 0.0364(12) Uani 1 1 d . .
C13 C 0.7335(8) 1.0994(4) -0.0136(4) 0.0524(16) Uani 1 1 d . .
H13 H 0.7273 1.1621 -0.0255 0.063 Uiso 1 1 calc R U
C23 C 0.2111(7) 0.7025(4) 0.3286(3) 0.0418(13) Uani 1 1 d . .
C1 C 0.7489(7) 0.5099(4) -0.0278(3) 0.0415(13) Uani 1 1 d . .
H1 H 0.6906 0.4952 0.0141 0.050 Uiso 1 1 calc R U
C24 C 0.0654(7) 0.6531(4) 0.3631(3) 0.0426(13) Uani 1 1 d . .
C7 C 0.9410(8) 0.7484(5) -0.1982(4) 0.0524(16) Uani 1 1 d . .
H7 H 0.9771 0.7036 -0.2297 0.063 Uiso 1 1 calc R U
C19 C 0.4594(7) 0.3640(4) 0.2901(4) 0.0485(15) Uani 1 1 d . .
C3 C 0.8856(7) 0.4578(4) -0.1299(4) 0.0492(15) Uani 1 1 d . .
H3 H 0.9254 0.4104 -0.1568 0.059 Uiso 1 1 calc R U
C2 C 0.7985(7) 0.4364(4) -0.0686(4) 0.0491(15) Uani 1 1 d . .
H2 H 0.7732 0.3739 -0.0546 0.059 Uiso 1 1 calc R U
C4 C 0.9133(7) 0.5499(4) -0.1511(4) 0.0499(15) Uani 1 1 d . .
H4 H 0.9685 0.5652 -0.1939 0.060 Uiso 1 1 calc R U
C29 C -0.0498(7) 0.7030(4) 0.3909(4) 0.0523(16) Uani 1 1 d . .
H29 H -0.0372 0.7689 0.3891 0.063 Uiso 1 1 calc R U
C30 C 0.6057(8) 1.0042(4) 0.2829(4) 0.0470(15) Uani 1 1 d . .
C12 C 0.7802(7) 1.0387(4) -0.0664(4) 0.0498(15) Uani 1 1 d . .
H12 H 0.8081 1.0600 -0.1141 0.060 Uiso 1 1 calc R U
C36 C 0.6871(7) 1.1107(4) 0.4038(4) 0.0489(15) Uani 1 1 d . .
H36 H 0.7968 1.1204 0.3927 0.059 Uiso 1 1 calc R U
C14 C 0.6959(8) 1.0673(4) 0.0571(4) 0.0516(16) Uani 1 1 d . .
H14 H 0.6680 1.1082 0.0947 0.062 Uiso 1 1 calc R U
C22 C 0.6338(7) 0.3991(4) 0.1658(4) 0.0474(15) Uani 1 1 d . .
H22 H 0.6930 0.4105 0.1237 0.057 Uiso 1 1 calc R U
C21 C 0.5989(8) 0.3071(4) 0.1901(4) 0.0551(17) Uani 1 1 d . .
H21 H 0.6351 0.2575 0.1641 0.066 Uiso 1 1 calc R U
C34 C 0.4870(9) 1.1420(5) 0.4869(4) 0.0594(17) Uani 1 1 d . .
H34 H 0.4615 1.1714 0.5319 0.071 Uiso 1 1 calc R U
C25 C 0.0461(8) 0.5554(4) 0.3664(3) 0.0500(15) Uani 1 1 d . .
H25 H 0.1239 0.5216 0.3485 0.060 Uiso 1 1 calc R U
C26 C -0.0910(8) 0.5085(4) 0.3967(4) 0.0515(16) Uani 1 1 d . .
C9 C 0.8938(8) 0.9048(5) -0.1723(4) 0.0580(17) Uani 1 1 d . .
H9 H 0.8948 0.9672 -0.1866 0.070 Uiso 1 1 calc R U
C20 C 0.5110(8) 0.2890(4) 0.2523(4) 0.0595(18) Uani 1 1 d . .
H20 H 0.4869 0.2275 0.2686 0.071 Uiso 1 1 calc R U
C28 C -0.1850(8) 0.6530(5) 0.4215(4) 0.0639(19) Uani 1 1 d . .
H28 H -0.2624 0.6864 0.4403 0.077 Uiso 1 1 calc R U
C27 C -0.2071(8) 0.5553(5) 0.4246(4) 0.0616(19) Uani 1 1 d . .
H27 H -0.2978 0.5225 0.4450 0.074 Uiso 1 1 calc R U
C35 C 0.6493(9) 1.1524(5) 0.4706(4) 0.067(2) Uani 1 1 d . .
H35 H 0.7350 1.1884 0.5055 0.080 Uiso 1 1 calc R U
C8 C 0.9498(9) 0.8396(5) -0.2199(4) 0.0646(19) Uani 1 1 d . .
H8 H 0.9923 0.8579 -0.2655 0.078 Uiso 1 1 calc R U
U2 U 0.47919(2) 0.78109(2) 0.24468(2) 0.03006(6) Uani 1 1 d . .
U1 U 0.73523(2) 0.73508(2) 0.05087(2) 0.02777(6) Uani 1 1 d . .

loop_
_atom_site_aniso_label
_atom_site_aniso_U_11
_atom_site_aniso_U_22
_atom_site_aniso_U_33
_atom_site_aniso_U_23
_atom_site_aniso_U_13
_atom_site_aniso_U_12
Br1 0.1017(6) 0.0728(5) 0.0781(6) 0.0391(4) 0.0400(5) 0.0065(4)
Br2 0.0760(5) 0.0623(5) 0.0890(6) 0.0145(4) 0.0051(4) -0.0152(4)
Br3 0.0657(5) 0.1209(7) 0.1106(7) 0.0159(6) 0.0515(5) 0.0270(5)
O5 0.040(2) 0.0255(17) 0.0282(19) -0.0014(14) 0.0076(16) 0.0033(14)
O2 0.0351(19) 0.043(2) 0.043(2) 0.0059(18) 0.0072(17) 0.0083(16)
O3 0.046(2) 0.042(2) 0.040(2) -0.0046(18) 0.0085(18) 0.0034(17)
O6 0.067(3) 0.032(2) 0.037(2) 0.0072(17) 0.024(2) 0.0090(18)
O4 0.051(2) 0.069(3) 0.038(2) 0.006(2) 0.0124(19) 0.023(2)
O1 0.039(2) 0.042(2) 0.037(2) 0.0004(17) 0.0089(17) 0.0056(16)
N1 0.039(2) 0.032(2) 0.034(3) -0.002(2) 0.008(2) 0.0028(19)
O8 0.064(3) 0.042(2) 0.078(3) 0.017(2) 0.049(2) 0.015(2)
O9 0.043(2) 0.038(2) 0.049(2) 0.0041(18) 0.0177(18) 0.0109(17)
O7 0.095(3) 0.030(2) 0.090(4) 0.017(2) 0.066(3) 0.023(2)
N2 0.030(2) 0.033(2) 0.031(2) 0.0036(19) 0.0086(18) 0.0033(17)
N3 0.044(3) 0.027(2) 0.034(3) 0.0050(19) 0.008(2) 0.0036(19)
O10 0.065(3) 0.0264(19) 0.041(2) -0.0051(17) 0.013(2) 0.0044(18)
OW1 0.047(2) 0.043(2) 0.056(3) 0.008(2) 0.006(2) -0.0009(18)
O11 0.075(3) 0.087(4) 0.106(4) -0.044(3) 0.055(3) -0.020(3)
C17 0.036(3) 0.027(3) 0.034(3) 0.002(2) 0.004(2) 0.006(2)
C16 0.036(3) 0.031(3) 0.036(3) 0.007(2) 0.008(2) 0.009(2)
C31 0.045(3) 0.026(3) 0.034(3) 0.001(2) 0.012(2) 0.005(2)
C32 0.039(3) 0.032(3) 0.044(3) 0.002(2) 0.007(3) 0.004(2)
C5 0.031(3) 0.041(3) 0.031(3) -0.002(2) 0.006(2) 0.005(2)
C6 0.030(3) 0.046(3) 0.032(3) 0.005(2) 0.008(2) 0.002(2)
C15 0.064(4) 0.029(3) 0.038(3) 0.003(2) 0.012(3) 0.004(3)
C11 0.036(3) 0.031(3) 0.039(3) 0.007(2) -0.002(2) 0.003(2)
C33 0.053(4) 0.049(4) 0.054(4) 0.013(3) 0.021(3) 0.018(3)
C18 0.045(3) 0.033(3) 0.039(3) 0.008(2) 0.011(3) 0.008(2)
C10 0.035(3) 0.041(3) 0.032(3) 0.007(2) 0.011(2) -0.003(2)
C13 0.062(4) 0.027(3) 0.066(4) 0.005(3) -0.002(3) 0.009(3)
C23 0.042(3) 0.046(3) 0.038(3) 0.004(3) 0.013(3) 0.004(3)
C1 0.055(4) 0.029(3) 0.040(3) -0.005(2) 0.016(3) -0.001(2)
C24 0.039(3) 0.050(4) 0.038(3) 0.008(3) 0.006(3) 0.004(3)
C7 0.059(4) 0.061(4) 0.040(4) 0.004(3) 0.028(3) 0.002(3)
C19 0.053(4) 0.042(3) 0.050(4) 0.017(3) 0.008(3) 0.001(3)
C3 0.047(3) 0.043(3) 0.057(4) -0.012(3) 0.003(3) 0.012(3)
C2 0.061(4) 0.032(3) 0.051(4) -0.012(3) 0.008(3) 0.002(3)
C4 0.052(4) 0.057(4) 0.043(4) -0.005(3) 0.022(3) 0.006(3)
C29 0.050(4) 0.058(4) 0.056(4) 0.022(3) 0.019(3) 0.017(3)
C30 0.056(4) 0.035(3) 0.052(4) -0.008(3) 0.024(3) 0.001(3)
C12 0.063(4) 0.039(3) 0.049(4) 0.015(3) 0.012(3) 0.010(3)
C36 0.043(3) 0.052(4) 0.052(4) -0.005(3) 0.012(3) 0.004(3)
C14 0.076(4) 0.029(3) 0.052(4) 0.001(3) 0.009(3) 0.016(3)
C22 0.053(4) 0.036(3) 0.055(4) 0.001(3) 0.010(3) 0.012(3)
C21 0.074(4) 0.032(3) 0.061(4) -0.004(3) 0.007(4) 0.018(3)
C34 0.076(5) 0.066(4) 0.038(4) -0.007(3) 0.012(4) 0.018(4)
C25 0.055(4) 0.048(4) 0.047(4) 0.005(3) 0.015(3) 0.003(3)
C26 0.046(4) 0.057(4) 0.048(4) 0.015(3) 0.005(3) -0.003(3)
C9 0.080(5) 0.049(4) 0.046(4) 0.018(3) 0.018(4) 0.001(3)
C20 0.067(4) 0.036(3) 0.073(5) 0.012(3) 0.002(4) 0.007(3)
C28 0.049(4) 0.087(5) 0.064(5) 0.023(4) 0.022(3) 0.024(4)
C27 0.046(4) 0.082(5) 0.058(4) 0.030(4) 0.008(3) 0.009(3)
C35 0.057(4) 0.077(5) 0.056(5) -0.021(4) -0.008(4) 0.002(4)
C8 0.086(5) 0.067(5) 0.045(4) 0.015(4) 0.038(4) -0.001(4)
U2 0.03747(11) 0.02646(10) 0.02830(11) 0.00221(8) 0.01036(8) 0.00636(8)
U1 0.03081(10) 0.02513(10) 0.02848(11) 0.00253(8) 0.00952(8) 0.00293(7)

loop_
_atom_type_symbol
_atom_type_description
_atom_type_scat_dispersion_real
_atom_type_scat_dispersion_imag
_atom_type_scat_source
C C 0.0033 0.0016 'International Tables Vol C Tables 4.2.6.8 and 6.1.1.4'
H H 0.0000 0.0000 'International Tables Vol C Tables 4.2.6.8 and 6.1.1.4'
N N 0.0061 0.0033 'International Tables Vol C Tables 4.2.6.8 and 6.1.1.4'
O O 0.0106 0.0060 'International Tables Vol C Tables 4.2.6.8 and 6.1.1.4'
Br Br -0.2901 2.4595 'International Tables Vol C Tables 4.2.6.8 and 6.1.1.4'
U U -9.6767 9.6646 'International Tables Vol C Tables 4.2.6.8 and 6.1.1.4'

loop_
_geom_angle_atom_site_label_1
_geom_angle_atom_site_label_2
_geom_angle_atom_site_label_3
_geom_angle
U1 O5 U2 133.45(14)
C16 O6 U1 132.9(3)
C1 N1 C5 117.9(4)
C1 N1 U1 120.5(3)
C5 N1 U1 120.9(3)
C23 O8 U2 97.0(3)
C23 O9 U2 91.9(3)
C16 O7 U2 154.8(4)
C10 N2 C6 118.4(4)
C10 N2 U1 121.1(3)
C6 N2 U1 120.2(3)
C15 N3 C11 117.3(4)
C15 N3 U1 120.6(3)
C11 N3 U1 122.0(3)
C30 O10 U2 125.7(4)
C22 C17 C18 119.2(5)
C22 C17 C16 123.7(5)
C18 C17 C16 117.1(4)
O7 C16 O6 123.2(5)
O7 C16 C17 116.6(5)
O6 C16 C17 120.1(4)
C32 C31 C36 119.7(5)
C32 C31 C30 121.2(5)
C36 C31 C30 119.0(5)
C31 C32 C33 119.1(5)
C31 C32 H32 120.5
C33 C32 H32 120.5
N1 C5 C4 121.2(5)
N1 C5 C6 116.5(4)
C4 C5 C6 122.3(5)
N2 C6 C7 120.9(5)
N2 C6 C5 117.4(4)
C7 C6 C5 121.6(5)
N3 C15 C14 123.5(5)
N3 C15 H15 118.2
C14 C15 H15 118.2
N3 C11 C12 121.8(5)
N3 C11 C10 116.3(4)
C12 C11 C10 121.8(5)
C34 C33 C32 122.2(6)
C34 C33 Br3 118.9(5)
C32 C33 Br3 118.9(5)
C19 C18 C17 118.8(5)
C19 C18 H18 120.6
C17 C18 H18 120.6
N2 C10 C9 121.7(5)
N2 C10 C11 117.3(4)
C9 C10 C11 121.0(5)
C12 C13 C14 119.5(5)
C12 C13 H13 120.3
C14 C13 H13 120.3
O8 C23 O9 119.1(5)
O8 C23 C24 118.6(5)
O9 C23 C24 122.4(5)
O8 C23 U2 57.5(3)
O9 C23 U2 61.9(3)
C24 C23 U2 172.7(4)
N1 C1 C2 123.5(5)
N1 C1 H1 118.2
C2 C1 H1 118.2
C25 C24 C29 120.1(5)
C25 C24 C23 118.5(5)
C29 C24 C23 121.4(5)
C8 C7 C6 121.0(6)
C8 C7 H7 119.5
C6 C7 H7 119.5
C18 C19 C20 122.2(6)
C18 C19 Br1 118.2(5)
C20 C19 Br1 119.6(5)
C2 C3 C4 119.1(5)
C2 C3 H3 120.4
C4 C3 H3 120.4
C3 C2 C1 118.4(6)
C3 C2 H2 120.8
C1 C2 H2 120.8
C3 C4 C5 119.7(5)
C3 C4 H4 120.1
C5 C4 H4 120.1
C24 C29 C28 119.0(6)
C24 C29 H29 120.5
C28 C29 H29 120.5
O11 C30 O10 123.6(5)
O11 C30 C31 119.3(5)
O10 C30 C31 117.1(5)
C13 C12 C11 119.4(6)
C13 C12 H12 120.3
C11 C12 H12 120.3
C35 C36 C31 119.7(5)
C35 C36 H36 120.2
C31 C36 H36 120.2
C13 C14 C15 118.4(6)
C13 C14 H14 120.8
C15 C14 H14 120.8
C17 C22 C21 120.7(6)
C17 C22 H22 119.7
C21 C22 H22 119.7
C20 C21 C22 120.3(6)
C20 C21 H21 119.8
C22 C21 H21 119.8
C33 C34 C35 118.0(6)
C33 C34 H34 121.0
C35 C34 H34 121.0
C24 C25 C26 119.0(6)
C24 C25 H25 120.5
C26 C25 H25 120.5
C27 C26 C25 122.6(6)
C27 C26 Br2 118.5(5)
C25 C26 Br2 118.9(5)
C8 C9 C10 119.5(6)
C8 C9 H9 120.2
C10 C9 H9 120.2
C21 C20 C19 118.8(6)
C21 C20 H20 120.6
C19 C20 H20 120.6
C27 C28 C29 121.7(6)
C27 C28 H28 119.1
C29 C28 H28 119.1
C26 C27 C28 117.7(6)
C26 C27 H27 121.2
C28 C27 H27 121.2
C36 C35 C34 121.3(6)
C36 C35 H35 119.4
C34 C35 H35 119.4
C7 C8 C9 118.4(6)
C7 C8 H8 120.8
C9 C8 H8 120.8
O4 U2 O3 178.24(17)
O4 U2 O10 87.16(16)
O3 U2 O10 91.10(15)
O4 U2 O7 91.19(18)
O3 U2 O7 90.49(17)
O10 U2 O7 157.29(14)
O4 U2 O5 90.64(15)
O3 U2 O5 89.42(14)
O10 U2 O5 85.51(12)
O7 U2 O5 71.86(12)
O4 U2 O8 89.73(17)
O3 U2 O8 91.35(16)
O10 U2 O8 134.16(13)
O7 U2 O8 68.42(13)
O5 U2 O8 140.28(11)
O4 U2 O9 92.98(15)
O3 U2 O9 86.61(14)
O10 U2 O9 82.89(12)
O7 U2 O9 119.81(12)
O5 U2 O9 167.66(11)
O8 U2 O9 51.61(12)
O4 U2 C23 93.12(17)
O3 U2 C23 87.27(16)
O10 U2 C23 109.05(15)
O7 U2 C23 93.65(15)
O5 U2 C23 165.12(14)
O8 U2 C23 25.52(14)
O9 U2 C23 26.18(13)
O2 U1 O1 176.79(16)
O2 U1 O5 89.34(14)
O1 U1 O5 93.67(14)
O2 U1 O6 90.93(15)
O1 U1 O6 90.65(15)
O5 U1 O6 81.57(12)
O2 U1 N3 92.56(15)
O1 U1 N3 87.01(15)
O5 U1 N3 76.83(12)
O6 U1 N3 158.07(13)
O2 U1 N2 84.25(15)
O1 U1 N2 92.72(14)
O5 U1 N2 139.00(12)
O6 U1 N2 138.80(12)
N3 U1 N2 63.12(13)
O2 U1 N1 87.20(15)
O1 U1 N1 90.46(14)
O5 U1 N1 157.39(13)
O6 U1 N1 76.16(13)
N3 U1 N1 125.63(13)
N2 U1 N1 62.78(13)

loop_
_geom_bond_atom_site_label_1
_geom_bond_atom_site_label_2
_geom_bond_distance
Br1 C19 1.891(6)
Br2 C26 1.907(6)
Br3 C33 1.893(6)
O5 U1 2.255(3)
O5 U2 2.374(3)
O2 U1 1.758(3)
O3 U2 1.760(4)
O6 C16 1.266(6)
O6 U1 2.398(3)
O4 U2 1.758(4)
O1 U1 1.765(3)
N1 C1 1.335(6)
N1 C5 1.341(6)
N1 U1 2.592(4)
O8 C23 1.253(6)
O8 U2 2.453(4)
O9 C23 1.274(6)
O9 U2 2.548(3)
O7 C16 1.235(6)
O7 U2 2.341(4)
N2 C10 1.356(6)
N2 C6 1.358(6)
N2 U1 2.590(4)
N3 C15 1.337(7)
N3 C11 1.354(6)
N3 U1 2.580(4)
O10 C30 1.292(6)
O10 U2 2.276(3)
O11 C30 1.225(7)
C17 C22 1.376(7)
C17 C18 1.411(7)
C17 C16 1.487(7)
C31 C32 1.372(7)
C31 C36 1.391(7)
C31 C30 1.491(7)
C32 C33 1.375(8)
C32 H32 0.9300
C5 C4 1.397(7)
C5 C6 1.474(7)
C6 C7 1.390(7)
C15 C14 1.375(7)
C15 H15 0.9300
C11 C12 1.383(7)
C11 C10 1.483(7)
C33 C34 1.369(8)
C18 C19 1.371(7)
C18 H18 0.9300
C10 C9 1.389(7)
C13 C12 1.364(8)
C13 C14 1.370(8)
C13 H13 0.9300
C23 C24 1.491(7)
C23 U2 2.887(5)
C1 C2 1.381(7)
C1 H1 0.9300
C24 C25 1.380(8)
C24 C29 1.385(8)
C7 C8 1.357(9)
C7 H7 0.9300
C19 C20 1.380(8)
C3 C2 1.367(8)
C3 C4 1.368(8)
C3 H3 0.9300
C2 H2 0.9300
C4 H4 0.9300
C29 C28 1.394(8)
C29 H29 0.9300
C12 H12 0.9300
C36 C35 1.368(8)
C36 H36 0.9300
C14 H14 0.9300
C22 C21 1.388(8)
C22 H22 0.9300
C21 C20 1.378(9)
C21 H21 0.9300
C34 C35 1.376(9)
C34 H34 0.9300
C25 C26 1.387(8)
C25 H25 0.9300
C26 C27 1.365(9)
C9 C8 1.386(9)
C9 H9 0.9300
C20 H20 0.9300
C28 C27 1.381(9)
C28 H28 0.9300
C27 H27 0.9300
C35 H35 0.9300
C8 H8 0.9300
